data_7019003
loop_
_publ_author_name
'Li, Xinfa'
'Huang, Yuanbiao'
'Cao, Rong'

_publ_section_title
;
 A family of three-dimensional 3d--4f and 4d--4f heterometallic
 coordination polymers based on mixed isonicotinate and 2-sulfobenzoate
 ligands: syntheses, structures and photoluminescent properties
;
_journal_issue 20
_journal_name_full 'Dalton Transactions'
_journal_page_first 6195
_journal_paper_doi 10.1039/c2dt30268c
_journal_volume 41
_journal_year 2012
_chemical_formula_moiety 'C19 H14 Cu Eu N2 O10 S'
_chemical_formula_sum 'C19 H14 Cu Eu N2 O10 S'
_chemical_formula_weight 677.88
_chemical_name_systematic
;
?
;
_space_group_IT_number 14
_symmetry_cell_setting monoclinic
_symmetry_space_group_name_Hall '-P 2yn'
_symmetry_space_group_name_H-M 'P 1 21/n 1'
_atom_sites_solution_hydrogens geom
_atom_sites_solution_primary direct
_atom_sites_solution_secondary difmap
_audit_creation_method SHELXL-97
_cell_angle_alpha 90.00
_cell_angle_beta 101.221(2)
_cell_angle_gamma 90.00
_cell_formula_units_Z 4
_cell_length_a 9.4413(2)
_cell_length_b 13.4801(3)
_cell_length_c 17.0139(4)
_cell_measurement_reflns_used 4132
_cell_measurement_temperature 293(2)
_cell_measurement_theta_max 29.0875
_cell_measurement_theta_min 2.4359
_cell_volume 2123.96(8)
_computing_cell_refinement
;
CrysAlisPro, Agilent Technologies,
Version 1.171.34.49 (release 20-01-2011 CrysAlis171 .NET)
(compiled Jan 20 2011,15:58:25)
;
_computing_data_collection
;
CrysAlisPro, Agilent Technologies,
Version 1.171.34.49 (release 20-01-2011 CrysAlis171 .NET)
(compiled Jan 20 2011,15:58:25)
;
_computing_data_reduction
;
CrysAlisPro, Agilent Technologies,
Version 1.171.34.49 (release 20-01-2011 CrysAlis171 .NET)
(compiled Jan 20 2011,15:58:25)
;
_computing_molecular_graphics 'Bruker SHELXTL'
_computing_publication_material 'Bruker SHELXTL'
_computing_structure_refinement 'SHELXL-97 (Sheldrick, 1997)'
_computing_structure_solution 'SHELXS-97 (Sheldrick, 1990)'
_diffrn_ambient_temperature 293(2)
_diffrn_detector_area_resol_mean 16.2083
_diffrn_measured_fraction_theta_full 0.991
_diffrn_measured_fraction_theta_max 0.991
_diffrn_measurement_device_type 'Xcalibur, Eos'
_diffrn_measurement_method '\w scans'
_diffrn_radiation_monochromator graphite
_diffrn_radiation_source 'fine-focus sealed tube'
_diffrn_radiation_type MoK\a
_diffrn_radiation_wavelength 0.71073
_diffrn_reflns_av_R_equivalents 0.0471
_diffrn_reflns_av_sigmaI/netI 0.0581
_diffrn_reflns_limit_h_max 11
_diffrn_reflns_limit_h_min -11
_diffrn_reflns_limit_k_max 16
_diffrn_reflns_limit_k_min -15
_diffrn_reflns_limit_l_max 21
_diffrn_reflns_limit_l_min -14
_diffrn_reflns_number 8687
_diffrn_reflns_theta_full 26.75
_diffrn_reflns_theta_max 26.75
_diffrn_reflns_theta_min 2.44
_diffrn_standards_interval_count none
_diffrn_standards_interval_time none
_exptl_absorpt_coefficient_mu 4.087
_exptl_absorpt_correction_T_max 0.7357
_exptl_absorpt_correction_T_min 0.3208
_exptl_absorpt_correction_type multi-scan
_exptl_absorpt_process_details
;
CrysAlisPro, Agilent Technologies,
Version 1.171.34.49.
Empirical absorption correction using spherical harmonics,
implemented in SCALE3 ABSPACK scaling algorithm.
;
_exptl_crystal_colour Orange
_exptl_crystal_density_diffrn 2.120
_exptl_crystal_density_method 'not measured'
_exptl_crystal_description block-shaped
_exptl_crystal_F_000 1320
_exptl_crystal_size_max 0.36
_exptl_crystal_size_mid 0.26
_exptl_crystal_size_min 0.08
_refine_diff_density_max 1.593
_refine_diff_density_min -3.117
_refine_diff_density_rms 0.588
_refine_ls_extinction_method none
_refine_ls_goodness_of_fit_ref 1.006
_refine_ls_hydrogen_treatment constr
_refine_ls_matrix_type full
_refine_ls_number_parameters 307
_refine_ls_number_reflns 4474
_refine_ls_number_restraints 0
_refine_ls_restrained_S_all 1.006
_refine_ls_R_factor_all 0.0445
_refine_ls_R_factor_gt 0.0368
_refine_ls_shift/su_max 0.001
_refine_ls_shift/su_mean 0.000
_refine_ls_structure_factor_coef Fsqd
_refine_ls_weighting_details 'calc w=1/[\s^2^(Fo^2^)+(0.0600P)^2^+5.0000P] where P=(Fo^2^+2Fc^2^)/3'
_refine_ls_weighting_scheme calc
_refine_ls_wR_factor_gt 0.0960
_refine_ls_wR_factor_ref 0.1111
_reflns_number_gt 3928
_reflns_number_total 4474
_reflns_threshold_expression >2sigma(I)
_cod_data_source_file c2dt30268c.txt
_cod_data_source_block 15-Eu
_cod_depositor_comments
;
The following automatic conversions were performed:

'_symmetry_cell_setting' value 'Monoclinic' changed to 'monoclinic'
according to /home/saulius/struct/CIF-dictionaries/cif_core.dic
dictionary named 'cif_core.dic' version 2.4.1 from 2010-06-29.

Automatic conversion script
Id: cif_fix_values 1715 2011-07-08 13:25:40Z adriana 
;
_cod_original_sg_symbol_H-M P2(1)/n
_cod_database_code 7019003

loop_
_symmetry_equiv_pos_as_xyz
'x, y, z'
'-x+1/2, y+1/2, -z+1/2'
'-x, -y, -z'
'x-1/2, -y-1/2, z-1/2'

loop_
_atom_site_label
_atom_site_type_symbol
_atom_site_fract_x
_atom_site_fract_y
_atom_site_fract_z
_atom_site_U_iso_or_equiv
_atom_site_adp_type
_atom_site_occupancy
_atom_site_symmetry_multiplicity
_atom_site_calc_flag
_atom_site_refinement_flags
Eu1 Eu 0.71415(2) 0.965460(18) 0.502437(14) 0.01169(11) Uani 1 1 d .
Cu1 Cu 0.71591(9) 0.64078(6) 0.48114(4) 0.0328(2) Uani 1 1 d .
S1 S 0.18210(15) 0.78359(11) 0.42228(11) 0.0303(4) Uani 1 1 d .
O1 O 0.4532(4) 0.9026(3) 0.5048(2) 0.0191(8) Uani 1 1 d .
O2 O 0.6233(4) 0.7903(3) 0.5273(3) 0.0234(9) Uani 1 1 d .
O3 O 0.1625(4) 0.8900(3) 0.4267(3) 0.0288(10) Uani 1 1 d .
O4 O 0.2886(5) 0.7538(4) 0.3770(3) 0.0428(12) Uani 1 1 d .
O5 O 0.0427(5) 0.7364(4) 0.3970(4) 0.0550(16) Uani 1 1 d .
O6 O 0.5605(4) 0.9550(3) 0.3686(2) 0.0265(10) Uani 1 1 d .
O7 O 0.3469(4) 1.0314(3) 0.3645(2) 0.0217(9) Uani 1 1 d .
O8 O 0.4274(4) 0.5980(3) 0.0788(2) 0.0194(8) Uani 1 1 d .
O9 O 0.6514(5) 0.5464(3) 0.0818(3) 0.0296(10) Uani 1 1 d .
O10 O 0.7973(5) 0.8379(3) 0.4146(3) 0.0358(11) Uani 1 1 d .
H10B H 0.8880 0.8417 0.4172 0.054 Uiso 1 1 d R
H10C H 0.7546 0.8452 0.3662 0.054 Uiso 1 1 d R
N1 N 0.2985(5) 0.8967(4) 0.0890(3) 0.0235(10) Uani 1 1 d .
N2 N 0.6609(5) 0.6222(3) 0.3684(3) 0.0220(10) Uani 1 1 d .
C1 C 0.4959(6) 0.8170(4) 0.5267(3) 0.0192(11) Uani 1 1 d .
C2 C 0.3936(7) 0.7494(4) 0.5586(4) 0.0283(14) Uani 1 1 d .
C3 C 0.2491(7) 0.7377(5) 0.5210(5) 0.0338(16) Uani 1 1 d .
C4 C 0.1570(9) 0.6819(5) 0.5582(6) 0.051(2) Uani 1 1 d .
H4A H 0.0609 0.6732 0.5334 0.062 Uiso 1 1 calc R
C5 C 0.2092(10) 0.6393(6) 0.6321(7) 0.068(3) Uani 1 1 d .
H5A H 0.1465 0.6028 0.6567 0.082 Uiso 1 1 calc R
C6 C 0.3523(10) 0.6493(6) 0.6708(6) 0.068(3) Uani 1 1 d .
H6A H 0.3853 0.6195 0.7202 0.082 Uiso 1 1 calc R
C7 C 0.4466(9) 0.7059(5) 0.6334(5) 0.049(2) Uani 1 1 d .
H7A H 0.5428 0.7141 0.6581 0.059 Uiso 1 1 calc R
C8 C 0.4363(6) 0.9829(4) 0.3351(3) 0.0192(11) Uani 1 1 d .
C9 C 0.3901(6) 0.9542(4) 0.2478(3) 0.0192(11) Uani 1 1 d .
C10 C 0.3893(6) 0.8548(4) 0.2260(3) 0.0254(12) Uani 1 1 d .
H10A H 0.4200 0.8063 0.2644 0.031 Uiso 1 1 calc R
C11 C 0.3424(7) 0.8287(4) 0.1468(3) 0.0247(12) Uani 1 1 d .
H11A H 0.3411 0.7619 0.1327 0.030 Uiso 1 1 calc R
C12 C 0.3057(7) 0.9932(5) 0.1112(4) 0.0292(14) Uani 1 1 d .
H12A H 0.2801 1.0411 0.0716 0.035 Uiso 1 1 calc R
C13 C 0.3486(7) 1.0238(4) 0.1884(4) 0.0266(13) Uani 1 1 d .
H13A H 0.3497 1.0910 0.2010 0.032 Uiso 1 1 calc R
C14 C 0.5533(5) 0.5774(4) 0.1133(3) 0.0160(10) Uani 1 1 d .
C15 C 0.5889(5) 0.5937(4) 0.2030(3) 0.0168(11) Uani 1 1 d .
C16 C 0.4826(6) 0.5981(4) 0.2480(3) 0.0243(12) Uani 1 1 d .
H16A H 0.3858 0.5921 0.2238 0.029 Uiso 1 1 calc R
C17 C 0.5227(6) 0.6116(4) 0.3303(3) 0.0260(13) Uani 1 1 d .
H17A H 0.4506 0.6135 0.3605 0.031 Uiso 1 1 calc R
C18 C 0.7640(6) 0.6176(5) 0.3233(4) 0.0281(13) Uani 1 1 d .
H18A H 0.8602 0.6241 0.3485 0.034 Uiso 1 1 calc R
C19 C 0.7318(6) 0.6036(4) 0.2415(3) 0.0240(12) Uani 1 1 d .
H19A H 0.8054 0.6009 0.2123 0.029 Uiso 1 1 calc R

loop_
_atom_site_aniso_label
_atom_site_aniso_U_11
_atom_site_aniso_U_22
_atom_site_aniso_U_33
_atom_site_aniso_U_23
_atom_site_aniso_U_13
_atom_site_aniso_U_12
Eu1 0.01230(15) 0.01340(17) 0.00904(16) -0.00066(9) 0.00129(10) 0.00011(9)
Cu1 0.0421(5) 0.0436(5) 0.0093(3) 0.0019(3) -0.0032(3) -0.0045(4)
S1 0.0193(7) 0.0249(8) 0.0477(10) -0.0181(7) 0.0092(7) -0.0049(6)
O1 0.0180(18) 0.0135(18) 0.024(2) -0.0012(16) 0.0002(15) -0.0023(14)
O2 0.023(2) 0.017(2) 0.030(2) 0.0045(17) 0.0074(17) 0.0025(16)
O3 0.029(2) 0.022(2) 0.033(3) -0.0103(18) 0.0002(19) -0.0055(17)
O4 0.033(2) 0.052(3) 0.047(3) -0.020(2) 0.015(2) 0.007(2)
O5 0.026(2) 0.039(3) 0.096(5) -0.031(3) 0.003(3) -0.015(2)
O6 0.0180(19) 0.045(3) 0.015(2) -0.0053(18) -0.0021(16) 0.0033(17)
O7 0.023(2) 0.032(2) 0.0105(19) -0.0034(15) 0.0054(16) 0.0041(16)
O8 0.0203(18) 0.023(2) 0.0133(18) -0.0021(15) -0.0015(15) -0.0014(15)
O9 0.029(2) 0.043(3) 0.019(2) -0.0075(18) 0.0090(18) 0.0077(19)
O10 0.032(2) 0.042(3) 0.034(3) -0.015(2) 0.010(2) 0.007(2)
N1 0.029(2) 0.028(3) 0.013(2) -0.002(2) 0.0015(19) -0.003(2)
N2 0.033(3) 0.021(2) 0.010(2) 0.0004(18) -0.0007(19) 0.002(2)
C1 0.023(3) 0.015(3) 0.021(3) 0.000(2) 0.007(2) -0.001(2)
C2 0.036(3) 0.014(3) 0.041(4) 0.008(3) 0.022(3) 0.004(2)
C3 0.027(3) 0.017(3) 0.064(5) -0.006(3) 0.024(3) -0.002(3)
C4 0.048(4) 0.028(4) 0.093(7) 0.006(4) 0.049(5) -0.003(3)
C5 0.067(6) 0.034(4) 0.124(9) 0.032(5) 0.069(6) 0.007(4)
C6 0.078(6) 0.050(5) 0.094(7) 0.052(5) 0.060(6) 0.031(5)
C7 0.055(5) 0.043(4) 0.057(5) 0.034(4) 0.030(4) 0.023(4)
C8 0.016(2) 0.027(3) 0.014(3) 0.000(2) 0.002(2) -0.002(2)
C9 0.015(2) 0.029(3) 0.014(3) -0.002(2) 0.004(2) 0.002(2)
C10 0.035(3) 0.023(3) 0.016(3) 0.003(2) -0.001(2) 0.005(3)
C11 0.035(3) 0.025(3) 0.013(3) -0.002(2) 0.001(2) 0.001(3)
C12 0.045(4) 0.025(3) 0.015(3) 0.006(3) -0.001(3) 0.001(3)
C13 0.042(4) 0.021(3) 0.014(3) 0.001(2) 0.001(3) 0.004(3)
C14 0.019(2) 0.015(3) 0.013(3) -0.002(2) 0.002(2) -0.003(2)
C15 0.019(2) 0.018(3) 0.012(3) -0.003(2) 0.000(2) 0.002(2)
C16 0.021(3) 0.032(3) 0.019(3) 0.001(2) 0.001(2) 0.006(2)
C17 0.028(3) 0.037(3) 0.014(3) -0.003(2) 0.005(2) 0.005(3)
C18 0.024(3) 0.037(4) 0.020(3) -0.003(3) -0.004(2) -0.004(3)
C19 0.022(3) 0.033(3) 0.018(3) -0.006(2) 0.004(2) -0.005(2)

loop_
_atom_type_symbol
_atom_type_description
_atom_type_scat_dispersion_real
_atom_type_scat_dispersion_imag
_atom_type_scat_source
C C 0.0033 0.0016 'International Tables Vol C Tables 4.2.6.8 and 6.1.1.4'
H H 0.0000 0.0000 'International Tables Vol C Tables 4.2.6.8 and 6.1.1.4'
N N 0.0061 0.0033 'International Tables Vol C Tables 4.2.6.8 and 6.1.1.4'
O O 0.0106 0.0060 'International Tables Vol C Tables 4.2.6.8 and 6.1.1.4'
S S 0.1246 0.1234 'International Tables Vol C Tables 4.2.6.8 and 6.1.1.4'
Cu Cu 0.3201 1.2651 'International Tables Vol C Tables 4.2.6.8 and 6.1.1.4'
Eu Eu -0.1578 3.6682 'International Tables Vol C Tables 4.2.6.8 and 6.1.1.4'

loop_
_geom_angle_atom_site_label_1
_geom_angle_atom_site_label_2
_geom_angle_atom_site_label_3
_geom_angle
_geom_angle_site_symmetry_1
_geom_angle_site_symmetry_3
O8 Eu1 O9 89.99(14) 4_676 2_655
O8 Eu1 O1 142.99(13) 4_676 3_676
O9 Eu1 O1 93.09(14) 2_655 3_676
O8 Eu1 O7 79.86(13) 4_676 3_676
O9 Eu1 O7 143.82(14) 2_655 3_676
O1 Eu1 O7 76.08(13) 3_676 3_676
O8 Eu1 O6 141.73(13) 4_676 .
O9 Eu1 O6 75.75(15) 2_655 .
O1 Eu1 O6 74.16(13) 3_676 .
O7 Eu1 O6 131.09(13) 3_676 .
O8 Eu1 O3 75.09(13) 4_676 3_676
O9 Eu1 O3 70.87(15) 2_655 3_676
O1 Eu1 O3 71.22(13) 3_676 3_676
O7 Eu1 O3 72.96(14) 3_676 3_676
O6 Eu1 O3 129.63(14) . 3_676
O8 Eu1 O10 75.17(14) 4_676 .
O9 Eu1 O10 71.73(15) 2_655 .
O1 Eu1 O10 140.31(14) 3_676 .
O7 Eu1 O10 136.31(14) 3_676 .
O6 Eu1 O10 66.68(14) . .
O3 Eu1 O10 131.51(15) 3_676 .
O8 Eu1 O2 81.46(13) 4_676 .
O9 Eu1 O2 139.45(14) 2_655 .
O1 Eu1 O2 117.20(12) 3_676 .
O7 Eu1 O2 73.57(13) 3_676 .
O6 Eu1 O2 86.80(14) . .
O3 Eu1 O2 141.83(14) 3_676 .
O10 Eu1 O2 67.75(14) . .
O8 Eu1 O1 125.88(12) 4_676 .
O9 Eu1 O1 141.24(13) 2_655 .
O1 Eu1 O1 67.81(13) 3_676 .
O7 Eu1 O1 66.31(13) 3_676 .
O6 Eu1 O1 66.83(13) . .
O3 Eu1 O1 127.36(13) 3_676 .
O10 Eu1 O1 101.10(13) . .
O2 Eu1 O1 49.83(12) . .
N2 Cu1 N1 155.5(2) . 4_676
N2 Cu1 O2 113.39(17) . .
N1 Cu1 O2 90.82(18) 4_676 .
O4 S1 O5 114.1(3) . .
O4 S1 O3 114.4(3) . .
O5 S1 O3 109.4(3) . .
O4 S1 C3 104.5(3) . .
O5 S1 C3 105.1(3) . .
O3 S1 C3 108.6(3) . .
C1 O1 Eu1 151.6(3) . 3_676
C1 O1 Eu1 93.0(3) . .
Eu1 O1 Eu1 112.19(13) 3_676 .
C1 O2 Cu1 130.6(4) . .
C1 O2 Eu1 94.9(3) . .
Cu1 O2 Eu1 124.35(16) . .
S1 O3 Eu1 139.1(3) . 3_676
C8 O6 Eu1 137.3(4) . .
C8 O7 Eu1 132.9(4) . 3_676
C14 O8 Eu1 144.8(4) . 4_575
C14 O9 Eu1 164.1(4) . 2_645
Eu1 O10 H10B 110.9 . .
Eu1 O10 H10C 110.7 . .
H10B O10 H10C 109.0 . .
C11 N1 C12 117.3(5) . .
C11 N1 Cu1 121.9(4) . 4_575
C12 N1 Cu1 120.6(4) . 4_575
C17 N2 C18 117.3(5) . .
C17 N2 Cu1 123.2(4) . .
C18 N2 Cu1 119.5(4) . .
O2 C1 O1 121.2(5) . .
O2 C1 C2 120.4(5) . .
O1 C1 C2 118.2(5) . .
C3 C2 C7 120.8(6) . .
C3 C2 C1 122.8(6) . .
C7 C2 C1 116.1(6) . .
C4 C3 C2 119.6(7) . .
C4 C3 S1 118.4(6) . .
C2 C3 S1 121.7(5) . .
C5 C4 C3 119.6(8) . .
C5 C4 H4A 120.2 . .
C3 C4 H4A 120.2 . .
C4 C5 C6 122.2(7) . .
C4 C5 H5A 118.9 . .
C6 C5 H5A 118.9 . .
C5 C6 C7 118.6(8) . .
C5 C6 H6A 120.7 . .
C7 C6 H6A 120.7 . .
C2 C7 C6 119.3(8) . .
C2 C7 H7A 120.4 . .
C6 C7 H7A 120.4 . .
O7 C8 O6 128.2(5) . .
O7 C8 C9 116.0(5) . .
O6 C8 C9 115.7(5) . .
C13 C9 C10 118.3(5) . .
C13 C9 C8 122.1(5) . .
C10 C9 C8 119.6(5) . .
C11 C10 C9 119.4(5) . .
C11 C10 H10A 120.3 . .
C9 C10 H10A 120.3 . .
N1 C11 C10 122.2(5) . .
N1 C11 H11A 118.9 . .
C10 C11 H11A 118.9 . .
N1 C12 C13 123.4(5) . .
N1 C12 H12A 118.3 . .
C13 C12 H12A 118.3 . .
C12 C13 C9 119.3(5) . .
C12 C13 H13A 120.3 . .
C9 C13 H13A 120.3 . .
O9 C14 O8 126.8(5) . .
O9 C14 C15 116.8(5) . .
O8 C14 C15 116.4(5) . .
C16 C15 C19 118.7(5) . .
C16 C15 C14 121.6(5) . .
C19 C15 C14 119.7(5) . .
C15 C16 C17 118.7(5) . .
C15 C16 H16A 120.6 . .
C17 C16 H16A 120.6 . .
N2 C17 C16 123.2(5) . .
N2 C17 H17A 118.4 . .
C16 C17 H17A 118.4 . .
N2 C18 C19 122.5(5) . .
N2 C18 H18A 118.8 . .
C19 C18 H18A 118.8 . .
C18 C19 C15 119.5(5) . .
C18 C19 H19A 120.2 . .
C15 C19 H19A 120.2 . .

loop_
_geom_bond_atom_site_label_1
_geom_bond_atom_site_label_2
_geom_bond_distance
_geom_bond_site_symmetry_2
Eu1 O8 2.336(4) 4_676
Eu1 O9 2.358(4) 2_655
Eu1 O1 2.366(4) 3_676
Eu1 O7 2.443(4) 3_676
Eu1 O6 2.454(4) .
Eu1 O3 2.461(4) 3_676
Eu1 O10 2.503(4) .
Eu1 O2 2.575(4) .
Eu1 O1 2.613(3) .
Cu1 N2 1.903(5) .
Cu1 N1 1.916(5) 4_676
Cu1 O2 2.390(4) .
S1 O4 1.438(5) .
S1 O5 1.450(5) .
S1 O3 1.451(4) .
S1 C3 1.787(8) .
O1 C1 1.256(6) .
O1 Eu1 2.366(4) 3_676
O2 C1 1.253(7) .
O3 Eu1 2.461(4) 3_676
O6 C8 1.257(7) .
O7 C8 1.247(7) .
O7 Eu1 2.443(4) 3_676
O8 C14 1.250(6) .
O8 Eu1 2.336(4) 4_575
O9 C14 1.231(6) .
O9 Eu1 2.358(4) 2_645
O10 H10B 0.8500 .
O10 H10C 0.8500 .
N1 C11 1.349(7) .
N1 C12 1.353(8) .
N1 Cu1 1.916(5) 4_575
N2 C17 1.347(7) .
N2 C18 1.353(8) .
C1 C2 1.504(7) .
C2 C3 1.399(9) .
C2 C7 1.402(10) .
C3 C4 1.391(9) .
C4 C5 1.383(13) .
C4 H4A 0.9300 .
C5 C6 1.390(14) .
C5 H5A 0.9300 .
C6 C7 1.414(10) .
C6 H6A 0.9300 .
C7 H7A 0.9300 .
C8 C9 1.514(8) .
C9 C13 1.379(8) .
C9 C10 1.390(8) .
C10 C11 1.380(8) .
C10 H10A 0.9300 .
C11 H11A 0.9300 .
C12 C13 1.362(8) .
C12 H12A 0.9300 .
C13 H13A 0.9300 .
C14 C15 1.514(7) .
C15 C16 1.377(7) .
C15 C19 1.387(7) .
C16 C17 1.389(8) .
C16 H16A 0.9300 .
C17 H17A 0.9300 .
C18 C19 1.379(8) .
C18 H18A 0.9300 .
C19 H19A 0.9300 .

loop_
_geom_hbond_atom_site_label_D
_geom_hbond_atom_site_label_H
_geom_hbond_atom_site_label_A
_geom_hbond_distance_DH
_geom_hbond_distance_HA
_geom_hbond_distance_DA
_geom_hbond_angle_DHA
_geom_hbond_site_symmetry_A
O10 H10B O5 0.85 2.11 2.756(6) 132.2 1_655

loop_
_geom_torsion_atom_site_label_1
_geom_torsion_atom_site_label_2
_geom_torsion_atom_site_label_3
_geom_torsion_atom_site_label_4
_geom_torsion
_geom_torsion_site_symmetry_1
_geom_torsion_site_symmetry_4
O8 Eu1 O1 C1 -26.3(4) 4_676 .
O9 Eu1 O1 C1 127.9(3) 2_655 .
O1 Eu1 O1 C1 -166.6(4) 3_676 .
O7 Eu1 O1 C1 -82.6(3) 3_676 .
O6 Eu1 O1 C1 111.8(3) . .
O3 Eu1 O1 C1 -125.1(3) 3_676 .
O10 Eu1 O1 C1 53.4(3) . .
O2 Eu1 O1 C1 5.5(3) . .
O8 Eu1 O1 Eu1 140.30(15) 4_676 3_676
O9 Eu1 O1 Eu1 -65.5(3) 2_655 3_676
O1 Eu1 O1 Eu1 0.0 3_676 3_676
O7 Eu1 O1 Eu1 83.98(16) 3_676 3_676
O6 Eu1 O1 Eu1 -81.60(17) . 3_676
O3 Eu1 O1 Eu1 41.5(2) 3_676 3_676
O10 Eu1 O1 Eu1 -140.07(17) . 3_676
O2 Eu1 O1 Eu1 172.0(2) . 3_676
N2 Cu1 O2 C1 64.3(5) . .
N1 Cu1 O2 C1 -112.1(5) 4_676 .
N2 Cu1 O2 Eu1 -72.0(3) . .
N1 Cu1 O2 Eu1 111.6(2) 4_676 .
O8 Eu1 O2 C1 149.0(4) 4_676 .
O9 Eu1 O2 C1 -131.1(3) 2_655 .
O1 Eu1 O2 C1 2.8(4) 3_676 .
O7 Eu1 O2 C1 67.1(3) 3_676 .
O6 Eu1 O2 C1 -67.6(3) . .
O3 Eu1 O2 C1 96.7(4) 3_676 .
O10 Eu1 O2 C1 -133.6(4) . .
O1 Eu1 O2 C1 -5.5(3) . .
O8 Eu1 O2 Cu1 -62.8(2) 4_676 .
O9 Eu1 O2 Cu1 17.1(3) 2_655 .
O1 Eu1 O2 Cu1 151.00(18) 3_676 .
O7 Eu1 O2 Cu1 -144.7(2) 3_676 .
O6 Eu1 O2 Cu1 80.6(2) . .
O3 Eu1 O2 Cu1 -115.1(2) 3_676 .
O10 Eu1 O2 Cu1 14.57(19) . .
O1 Eu1 O2 Cu1 142.7(3) . .
O4 S1 O3 Eu1 -76.2(5) . 3_676
O5 S1 O3 Eu1 154.4(4) . 3_676
C3 S1 O3 Eu1 40.2(5) . 3_676
O8 Eu1 O6 C8 168.6(5) 4_676 .
O9 Eu1 O6 C8 -120.2(6) 2_655 .
O1 Eu1 O6 C8 -22.8(5) 3_676 .
O7 Eu1 O6 C8 31.8(6) 3_676 .
O3 Eu1 O6 C8 -70.7(6) 3_676 .
O10 Eu1 O6 C8 163.8(6) . .
O2 Eu1 O6 C8 96.7(6) . .
O1 Eu1 O6 C8 49.4(5) . .
N1 Cu1 N2 C17 108.6(6) 4_676 .
O2 Cu1 N2 C17 -62.7(5) . .
N1 Cu1 N2 C18 -70.4(7) 4_676 .
O2 Cu1 N2 C18 118.3(4) . .
Cu1 O2 C1 O1 -134.8(4) . .
Eu1 O2 C1 O1 10.2(6) . .
Cu1 O2 C1 C2 50.1(8) . .
Eu1 O2 C1 C2 -164.8(5) . .
Eu1 O1 C1 O2 -163.2(5) 3_676 .
Eu1 O1 C1 O2 -10.1(6) . .
Eu1 O1 C1 C2 11.9(11) 3_676 .
Eu1 O1 C1 C2 165.1(5) . .
O2 C1 C2 C3 -139.0(6) . .
O1 C1 C2 C3 45.8(8) . .
O2 C1 C2 C7 47.6(8) . .
O1 C1 C2 C7 -127.7(6) . .
C7 C2 C3 C4 -0.3(10) . .
C1 C2 C3 C4 -173.4(6) . .
C7 C2 C3 S1 -174.8(5) . .
C1 C2 C3 S1 12.0(8) . .
O4 S1 C3 C4 -129.1(5) . .
O5 S1 C3 C4 -8.7(6) . .
O3 S1 C3 C4 108.3(5) . .
O4 S1 C3 C2 45.4(6) . .
O5 S1 C3 C2 165.9(5) . .
O3 S1 C3 C2 -77.1(6) . .
C2 C3 C4 C5 0.5(11) . .
S1 C3 C4 C5 175.2(6) . .
C3 C4 C5 C6 -0.7(13) . .
C4 C5 C6 C7 0.6(14) . .
C3 C2 C7 C6 0.2(11) . .
C1 C2 C7 C6 173.8(7) . .
C5 C6 C7 C2 -0.4(13) . .
Eu1 O7 C8 O6 -35.2(9) 3_676 .
Eu1 O7 C8 C9 145.1(4) 3_676 .
Eu1 O6 C8 O7 1.6(10) . .
Eu1 O6 C8 C9 -178.7(4) . .
O7 C8 C9 C13 57.0(8) . .
O6 C8 C9 C13 -122.8(6) . .
O7 C8 C9 C10 -123.1(6) . .
O6 C8 C9 C10 57.1(7) . .
C13 C9 C10 C11 -2.3(9) . .
C8 C9 C10 C11 177.8(5) . .
C12 N1 C11 C10 1.8(9) . .
Cu1 N1 C11 C10 -173.7(5) 4_575 .
C9 C10 C11 N1 0.8(9) . .
C11 N1 C12 C13 -2.9(9) . .
Cu1 N1 C12 C13 172.6(5) 4_575 .
N1 C12 C13 C9 1.5(10) . .
C10 C9 C13 C12 1.2(9) . .
C8 C9 C13 C12 -178.9(6) . .
Eu1 O9 C14 O8 -33.2(19) 2_645 .
Eu1 O9 C14 C15 147.7(13) 2_645 .
Eu1 O8 C14 O9 62.1(9) 4_575 .
Eu1 O8 C14 C15 -118.8(6) 4_575 .
O9 C14 C15 C16 -159.7(5) . .
O8 C14 C15 C16 21.2(8) . .
O9 C14 C15 C19 19.7(8) . .
O8 C14 C15 C19 -159.5(5) . .
C19 C15 C16 C17 -0.5(8) . .
C14 C15 C16 C17 179.0(5) . .
C18 N2 C17 C16 -1.0(9) . .
Cu1 N2 C17 C16 180.0(4) . .
C15 C16 C17 N2 1.0(9) . .
C17 N2 C18 C19 0.6(9) . .
Cu1 N2 C18 C19 179.6(5) . .
N2 C18 C19 C15 -0.1(9) . .
C16 C15 C19 C18 0.0(9) . .
C14 C15 C19 C18 -179.4(5) . .
